data_1546586
loop_
_publ_author_name
'Kuwar, Anil'
'Torawane, Pritam D.'
'Keshav, Karunesh'
'Kumawat, Mukesh Kumar'
'Srivastava, Rohit'
'thangaraj, anand'
'Sahoo, Suban K.'
'Borse, Amulrao Uttamrao'

_publ_section_title
;
 A novel terephthalaldehyde based turn-on fluorescent chemosensor for Cu2+
 and its application in living cells imaging
;
_journal_name_full 'Photochem. Photobiol. Sci.'
_journal_paper_doi 10.1039/C7PP00182G
_journal_year 2017
_chemical_formula_moiety 'C20 H16 N4 O2'
_chemical_formula_sum 'C20 H16 N4 O2'
_chemical_formula_weight 344.372
_space_group_crystal_system monoclinic
_space_group_IT_number 14
_space_group_name_Hall '-P 2ybc'
_space_group_name_H-M_alt 'P 1 21/c 1'
_symmetry_space_group_name_Hall '-P 2ybc'
_symmetry_space_group_name_H-M 'P 1 21/c 1'
_atom_sites_solution_hydrogens geom
_audit_creation_method SHELXL-2016/4
_audit_update_record
;
2016-12-23 deposited with the CCDC.
2017-07-21 downloaded from the CCDC.
;
_cell_angle_alpha 90.000(5)
_cell_angle_beta 91.525(5)
_cell_angle_gamma 90.000(5)
_cell_formula_units_Z 2
_cell_length_a 8.473(5)
_cell_length_b 5.922(5)
_cell_length_c 15.324(5)
_cell_measurement_reflns_used 4646
_cell_measurement_temperature 293(2)
_cell_measurement_theta_max 0.915
_cell_measurement_theta_min 0.881
_cell_volume 768.6(8)
_computing_structure_refinement 'SHELXL-2016/4 (Sheldrick, 2016)'
_computing_structure_solution 'SHELXT 2014/4 (Sheldrick, 2014)'
_diffrn_ambient_temperature 293(2)
_diffrn_measured_fraction_theta_full 0.996
_diffrn_measured_fraction_theta_max 0.987
_diffrn_measurement_device_type 'CCD area detector'
_diffrn_radiation_monochromator graphite
_diffrn_radiation_source 'fine-focus sealed tube'
_diffrn_radiation_type 'Cu K\a'
_diffrn_radiation_wavelength 1.54184
_diffrn_reflns_av_R_equivalents 0.0622
_diffrn_reflns_av_unetI/netI 0.0495
_diffrn_reflns_Laue_measured_fraction_full 0.996
_diffrn_reflns_Laue_measured_fraction_max 0.987
_diffrn_reflns_limit_h_max 10
_diffrn_reflns_limit_h_min -10
_diffrn_reflns_limit_k_max 7
_diffrn_reflns_limit_k_min -5
_diffrn_reflns_limit_l_max 18
_diffrn_reflns_limit_l_min -18
_diffrn_reflns_number 4635
_diffrn_reflns_point_group_measured_fraction_full 0.996
_diffrn_reflns_point_group_measured_fraction_max 0.987
_diffrn_reflns_theta_full 72.83
_diffrn_reflns_theta_max 72.83
_diffrn_reflns_theta_min 5.22
_exptl_absorpt_coefficient_mu 0.759
_exptl_absorpt_correction_type multi-scan
_exptl_crystal_colour Yellow
_exptl_crystal_density_diffrn 1.367
_exptl_crystal_description block
_exptl_crystal_F_000 332
_exptl_crystal_size_max 0.16
_exptl_crystal_size_mid 0.13
_exptl_crystal_size_min 0.11
_exptl_transmission_factor_max 0.915
_exptl_transmission_factor_min 0.881
_refine_diff_density_max 0.481
_refine_diff_density_min -0.525
_refine_diff_density_rms 0.147
_refine_ls_extinction_method none
_refine_ls_goodness_of_fit_ref 1.256
_refine_ls_hydrogen_treatment constr
_refine_ls_matrix_type full
_refine_ls_number_parameters 110
_refine_ls_number_reflns 1492
_refine_ls_number_restraints 0
_refine_ls_restrained_S_all 1.256
_refine_ls_R_factor_all 0.0861
_refine_ls_R_factor_gt 0.0619
_refine_ls_shift/su_max 0.014
_refine_ls_shift/su_mean 0.002
_refine_ls_structure_factor_coef Fsqd
_refine_ls_weighting_details 'w=1/[\s^2^(Fo^2^)+(0.1000P)^2^+0.5513P] where P=(Fo^2^+2Fc^2^)/3'
_refine_ls_weighting_scheme calc
_refine_ls_wR_factor_gt 0.1570
_refine_ls_wR_factor_ref 0.2223
_reflns_Friedel_coverage 0.000
_reflns_number_gt 1253
_reflns_number_total 1492
_reflns_threshold_expression 'I > 2\s(I)'
_cod_data_source_file c7pp00182g2.cif
_cod_data_source_block Kuwar
_cod_database_code 1546586
_shelx_shelxl_version_number 2016/4
_shelx_space_group_comment
;
The symmetry employed for this shelxl refinement is uniquely defined
by the following loop, which should always be used as a source of
symmetry information in preference to the above space-group names.
They are only intended as comments.
;

loop_
_space_group_symop_operation_xyz
'x, y, z'
'-x, y+1/2, -z+1/2'
'-x, -y, -z'
'x, -y-1/2, z-1/2'

loop_
_atom_site_label
_atom_site_type_symbol
_atom_site_fract_x
_atom_site_fract_y
_atom_site_fract_z
_atom_site_U_iso_or_equiv
_atom_site_adp_type
_atom_site_occupancy
_atom_site_site_symmetry_order
_atom_site_calc_flag
_atom_site_refinement_flags_posn
_atom_site_refinement_flags_adp
C1 C 0.5496(3) 0.0696(4) 0.63539(16) 0.0279(6) Uani 1 1 d . .
C6 C 0.6492(3) 0.2557(4) 0.62273(16) 0.0302(6) Uani 1 1 d . .
C5 C 0.7939(3) 0.2720(5) 0.66576(17) 0.0360(7) Uani 1 1 d . .
H5 H 0.858327 0.397062 0.657691 0.043 Uiso 1 1 calc R U
C10 C -0.0325(3) 0.1996(4) 0.45591(17) 0.0324(6) Uani 1 1 d . .
H10 H -0.054268 0.333542 0.426267 0.039 Uiso 1 1 calc R U
N2 N 0.4041(2) 0.0891(4) 0.58965(13) 0.0291(6) Uani 1 1 d . .
C9 C 0.1126(3) 0.1705(5) 0.49766(17) 0.0323(6) Uani 1 1 d . .
H9 H 0.187592 0.285019 0.495979 0.039 Uiso 1 1 calc R U
C11 C 0.2996(3) -0.0640(4) 0.58789(17) 0.0311(6) Uani 1 1 d . .
H11 H 0.319758 -0.200586 0.615998 0.037 Uiso 1 1 calc R U
C4 C 0.8416(3) 0.0987(5) 0.72122(18) 0.0398(7) Uani 1 1 d . .
H4 H 0.940129 0.105965 0.749256 0.048 Uiso 1 1 calc R U
O1 O 0.5999(2) 0.4211(3) 0.56714(14) 0.0424(6) Uani 1 1 d . .
H1 H 0.511316 0.390774 0.547687 0.064 Uiso 1 1 calc R U
C3 C 0.7447(3) -0.0852(5) 0.73553(19) 0.0384(7) Uani 1 1 d . .
H3 H 0.776868 -0.198118 0.774262 0.046 Uiso 1 1 calc R U
C8 C 0.1475(3) -0.0289(5) 0.54222(16) 0.0295(6) Uani 1 1 d . .
C2 C 0.6000(3) -0.1005(5) 0.69210(17) 0.0345(7) Uani 1 1 d . .
H2 H 0.535867 -0.225518 0.700883 0.041 Uiso 1 1 calc R U

loop_
_atom_site_aniso_label
_atom_site_aniso_U_11
_atom_site_aniso_U_22
_atom_site_aniso_U_33
_atom_site_aniso_U_23
_atom_site_aniso_U_13
_atom_site_aniso_U_12
C1 0.0281(12) 0.0302(13) 0.0255(12) -0.0018(9) 0.0020(9) -0.0025(10)
C6 0.0319(13) 0.0308(13) 0.0276(12) 0.0022(9) -0.0024(10) -0.0034(10)
C5 0.0326(13) 0.0427(16) 0.0323(13) 0.0029(11) -0.0060(10) -0.0113(11)
C10 0.0296(13) 0.0299(13) 0.0377(13) 0.0003(11) 0.0020(10) -0.0053(10)
N2 0.0257(11) 0.0324(12) 0.0291(11) -0.0010(8) 0.0000(8) -0.0044(8)
C9 0.0285(12) 0.0307(14) 0.0379(14) -0.0023(11) 0.0038(10) -0.0089(10)
C11 0.0294(13) 0.0312(14) 0.0326(13) -0.0006(10) 0.0023(10) -0.0031(10)
C4 0.0329(13) 0.0538(18) 0.0323(14) 0.0002(12) -0.0066(11) 0.0002(12)
O1 0.0389(11) 0.0383(12) 0.0490(12) 0.0151(9) -0.0156(9) -0.0128(8)
C3 0.0378(14) 0.0393(16) 0.0381(15) 0.0088(11) -0.0004(11) 0.0047(12)
C8 0.0263(12) 0.0310(13) 0.0311(12) -0.0033(10) 0.0034(9) -0.0040(10)
C2 0.0359(14) 0.0324(14) 0.0354(14) 0.0049(11) 0.0043(11) -0.0026(11)

loop_
_atom_type_symbol
_atom_type_description
_atom_type_scat_dispersion_real
_atom_type_scat_dispersion_imag
_atom_type_scat_source
C C 0.0033 0.0016 'International Tables Vol C Tables 4.2.6.8 and 6.1.1.4'
H H 0.0000 0.0000 'International Tables Vol C Tables 4.2.6.8 and 6.1.1.4'
N N 0.0061 0.0033 'International Tables Vol C Tables 4.2.6.8 and 6.1.1.4'
O O 0.0106 0.0060 'International Tables Vol C Tables 4.2.6.8 and 6.1.1.4'

loop_
_geom_angle_atom_site_label_1
_geom_angle_atom_site_label_2
_geom_angle_atom_site_label_3
_geom_angle
_geom_angle_site_symmetry_1
_geom_angle_site_symmetry_3
C2 C1 C6 118.7(2) . .
C2 C1 N2 128.4(2) . .
C6 C1 N2 112.8(2) . .
O1 C6 C5 120.3(2) . .
O1 C6 C1 118.5(2) . .
C5 C6 C1 121.2(2) . .
C6 C5 C4 118.8(3) . .
C9 C10 C8 120.7(3) . 3_556
C11 N2 C1 123.7(2) . .
C10 C9 C8 120.5(2) . .
N2 C11 C8 120.9(2) . .
C3 C4 C5 121.0(2) . .
C2 C3 C4 119.8(3) . .
C9 C8 C10 118.8(2) . 3_556
C9 C8 C11 121.8(2) . .
C10 C8 C11 119.3(2) 3_556 .
C3 C2 C1 120.5(2) . .

loop_
_geom_bond_atom_site_label_1
_geom_bond_atom_site_label_2
_geom_bond_distance
_geom_bond_site_symmetry_2
C1 C2 1.390(4) .
C1 C6 1.405(4) .
C1 N2 1.407(3) .
C6 O1 1.357(3) .
C6 C5 1.380(4) .
C5 C4 1.386(4) .
C10 C9 1.382(4) .
C10 C8 1.405(4) 3_556
N2 C11 1.267(3) .
C9 C8 1.392(4) .
C11 C8 1.465(4) .
C4 C3 1.385(4) .
C3 C2 1.382(4) .
C8 C10 1.405(4) 3_556
